data_7045422
loop_
_publ_author_name
'Cadman, Laura K.'
'Mahon, Mary F.'
'Burrows, Andrew D.'

_publ_section_title
;
 The effect of metal distribution on the luminescence properties of
 mixed-lanthanide metal-organic frameworks.
;
_journal_issue 7
_journal_name_full 'Dalton transactions (Cambridge, England : 2003)'
_journal_page_first 2360
_journal_page_last 2367
_journal_paper_doi 10.1039/c7dt04583b
_journal_volume 47
_journal_year 2018
_chemical_formula_moiety 'C16 H9 O10 Tb, H2 O, O'
_chemical_formula_sum 'C16 H13 O12 Tb'
_chemical_formula_weight 556.18
_space_group_crystal_system monoclinic
_space_group_IT_number 14
_space_group_name_Hall '-P 2yn'
_space_group_name_H-M_alt 'P 1 21/n 1'
_symmetry_space_group_name_Hall '-P 2yn'
_symmetry_space_group_name_H-M 'P 1 21/n 1'
_atom_sites_solution_hydrogens mixed
_audit_creation_date 2017-11-21
_audit_creation_method
;
Olex2 1.2
(compiled 2017.08.10 svn.r3458 for OlexSys, GUI svn.r5381)
;
_audit_update_record
;
2017-11-21 deposited with the CCDC.
2018-01-18 downloaded from the CCDC.
;
_cell_angle_alpha 90
_cell_angle_beta 93.8140(19)
_cell_angle_gamma 90
_cell_formula_units_Z 4
_cell_length_a 9.8243(2)
_cell_length_b 12.7350(3)
_cell_length_c 13.9772(3)
_cell_measurement_reflns_used 3136
_cell_measurement_temperature 150.01(10)
_cell_measurement_theta_max 72.7740
_cell_measurement_theta_min 4.6890
_cell_volume 1744.85(7)
_computing_cell_refinement 'CrysAlisPro 1.171.38.41 (Rigaku OD, 2015)'
_computing_data_collection 'CrysAlisPro 1.171.38.41 (Rigaku OD, 2015)'
_computing_data_reduction 'CrysAlisPro 1.171.38.41 (Rigaku OD, 2015)'
_computing_molecular_graphics 'Olex2 (Dolomanov et al., 2009)'
_computing_publication_material 'Olex2 (Dolomanov et al., 2009)'
_computing_structure_refinement 'ShelXL (Sheldrick, 2015)'
_computing_structure_solution 'ShelXS (Sheldrick, 2008)'
_diffrn_ambient_temperature 150.00(10)
_diffrn_detector_area_resol_mean 8.1150
_diffrn_detector_type EosS2
_diffrn_measured_fraction_theta_full 0.997
_diffrn_measured_fraction_theta_max 0.974
_diffrn_measurement_device 'four-circle diffractometer'
_diffrn_measurement_device_type 'SuperNova, Dual, Cu at zero, EosS2'
_diffrn_measurement_method '\w scans'
_diffrn_radiation_type CuK\a
_diffrn_radiation_wavelength 1.54184
_diffrn_reflns_av_R_equivalents 0.0304
_diffrn_reflns_av_unetI/netI 0.0431
_diffrn_reflns_Laue_measured_fraction_full 0.997
_diffrn_reflns_Laue_measured_fraction_max 0.974
_diffrn_reflns_limit_h_max 12
_diffrn_reflns_limit_h_min -11
_diffrn_reflns_limit_k_max 8
_diffrn_reflns_limit_k_min -15
_diffrn_reflns_limit_l_max 17
_diffrn_reflns_limit_l_min -17
_diffrn_reflns_number 7002
_diffrn_reflns_point_group_measured_fraction_full 0.997
_diffrn_reflns_point_group_measured_fraction_max 0.974
_diffrn_reflns_theta_full 67.684
_diffrn_reflns_theta_max 72.836
_diffrn_reflns_theta_min 4.702
_exptl_absorpt_coefficient_mu 20.585
_exptl_absorpt_correction_T_max 0.913
_exptl_absorpt_correction_T_min 0.765
_exptl_absorpt_correction_type gaussian
_exptl_absorpt_process_details
;
CrysAlisPro 1.171.38.41 (Rigaku Oxford Diffraction, 2015)
Numerical absorption correction based on gaussian integration over
            a multifaceted crystal model
Empirical absorption correction using spherical harmonics,
 implemented in SCALE3 ABSPACK scaling algorithm.
;
_exptl_crystal_colour colorless
_exptl_crystal_density_diffrn 2.117
_exptl_crystal_description block
_exptl_crystal_F_000 1080
_exptl_crystal_size_max 0.079
_exptl_crystal_size_mid 0.054
_exptl_crystal_size_min 0.029
_refine_diff_density_max 0.541
_refine_diff_density_min -0.557
_refine_diff_density_rms 0.122
_refine_ls_extinction_method none
_refine_ls_goodness_of_fit_ref 1.143
_refine_ls_hydrogen_treatment constr
_refine_ls_matrix_type full
_refine_ls_number_parameters 270
_refine_ls_number_reflns 3383
_refine_ls_number_restraints 1
_refine_ls_restrained_S_all 1.149
_refine_ls_R_factor_all 0.0460
_refine_ls_R_factor_gt 0.0382
_refine_ls_shift/su_max 0.000
_refine_ls_shift/su_mean 0.000
_refine_ls_structure_factor_coef Fsqd
_refine_ls_weighting_details 'w=1/[\s^2^(Fo^2^)+(0.0230P)^2^+4.8480P] where P=(Fo^2^+2Fc^2^)/3'
_refine_ls_weighting_scheme calc
_refine_ls_wR_factor_gt 0.0789
_refine_ls_wR_factor_ref 0.0824
_reflns_Friedel_coverage 0.000
_reflns_number_gt 2881
_reflns_number_total 3383
_reflns_threshold_expression 'I > 2\s(I)'
_cod_data_source_file c7dt04583b2.cif
_cod_data_source_block s16lkc10-Cpd-4
_cod_depositor_comments 'Adding full bibliography for 7045418--7045423.cif.'
_cod_database_code 7045422
_shelxl_version_number 2014-3
_shelx_space_group_comment
;
The symmetry employed for this shelxl refinement is uniquely defined
by the following loop, which should always be used as a source of
symmetry information in preference to the above space-group names.
They are only intended as comments.
;
_olex2_refinement_description
;
1. Fixed Uiso
 At 1.2 times of:
  All C(H) groups
 At 1.5 times of:
  All O(H) groups, All O(H,H) groups
2. Restrained distances
 O9-H9
 0.98 with sigma of 0.005
3. Uiso/Uaniso restraints and constraints
Uanis(O12A) = Uanis(O12)
4. Others
 Fixed Sof: O12(0.8) O12A(0.2)
5.a Free rotating group:
 O11(H11A,H11B)
5.b Rotating group:
 O10(H10A,H10B)
5.c Aromatic/amide H refined with riding coordinates:
 C3(H3), C5(H5), C7(H7), C10(H10), C12(H12), C14(H14)
5.d Idealised tetrahedral OH refined as rotating group:
 O9(H9)
;
_olex2_submission_special_instructions 'No special instructions were received'

loop_
_space_group_symop_operation_xyz
'x, y, z'
'-x+1/2, y+1/2, -z+1/2'
'-x, -y, -z'
'x-1/2, -y-1/2, z-1/2'

loop_
_atom_site_label
_atom_site_type_symbol
_atom_site_fract_x
_atom_site_fract_y
_atom_site_fract_z
_atom_site_U_iso_or_equiv
_atom_site_adp_type
_atom_site_occupancy
_atom_site_site_symmetry_order
_atom_site_calc_flag
_atom_site_refinement_flags_posn
_atom_site_refinement_flags_occupancy
_atom_site_disorder_assembly
_atom_site_disorder_group
Tb1 Tb 0.22802(3) 0.00314(2) 0.41649(2) 0.00726(9) Uani 1 1 d . . . .
O1 O 0.0778(3) -0.0202(3) 0.2774(2) 0.0122(7) Uani 1 1 d . . . .
O2 O 0.2105(3) 0.1192(3) 0.2714(2) 0.0113(7) Uani 1 1 d . . . .
O3 O 0.1072(3) 0.3882(3) 0.0159(2) 0.0126(7) Uani 1 1 d . . . .
O4 O -0.0905(3) 0.3786(3) -0.0702(2) 0.0109(7) Uani 1 1 d . . . .
O5 O -0.2472(3) 0.0097(3) -0.0212(2) 0.0118(7) Uani 1 1 d . . . .
O6 O -0.4018(4) -0.3643(3) -0.0422(3) 0.0149(7) Uani 1 1 d . . . .
O7 O -0.5707(4) -0.3731(3) 0.0559(3) 0.0145(7) Uani 1 1 d . . . .
O8 O -0.6328(3) -0.0690(3) 0.2860(2) 0.0112(7) Uani 1 1 d . . . .
O9 O -0.4665(4) 0.0514(3) 0.2848(3) 0.0189(8) Uani 1 1 d D . . .
H9 H -0.5088 0.0768 0.3394 0.028 Uiso 1 1 calc DGR . . .
O10 O 0.2403(4) 0.0363(3) 0.5863(3) 0.0248(9) Uani 1 1 d . . . .
H10A H 0.3150 0.0073 0.6139 0.037 Uiso 1 1 d GR . . .
H10B H 0.2248 0.0889 0.6121 0.037 Uiso 1 1 d GR . . .
O11 O 0.0600(6) -0.2303(4) 0.2375(4) 0.0487(14) Uani 1 1 d . . . .
H11A H 0.1320 -0.2698 0.2349 0.073 Uiso 1 1 d G . . .
H11B H 0.0850 -0.1656 0.2480 0.073 Uiso 1 1 d G . . .
O12 O -0.1776(6) -0.2227(5) 0.3269(5) 0.0371(14) Uani 0.8 1 d . P A 1
O12A O -0.140(3) -0.178(2) 0.2870(19) 0.0371(14) Uani 0.2 1 d . P B 2
C1 C 0.1106(5) 0.0651(4) 0.2375(3) 0.0104(9) Uani 1 1 d . . . .
C2 C 0.0260(5) 0.1035(4) 0.1514(3) 0.0098(9) Uani 1 1 d . . . .
C3 C 0.0495(5) 0.2021(4) 0.1136(3) 0.0095(9) Uani 1 1 d . . . .
H3 H 0.1193 0.2458 0.1421 0.011 Uiso 1 1 calc R . . .
C4 C -0.0299(5) 0.2365(4) 0.0338(3) 0.0088(9) Uani 1 1 d . . . .
C5 C -0.1316(5) 0.1727(4) -0.0094(3) 0.0093(9) Uani 1 1 d . . . .
H5 H -0.1857 0.1965 -0.0640 0.011 Uiso 1 1 calc R . . .
C6 C -0.1523(5) 0.0741(4) 0.0285(3) 0.0095(9) Uani 1 1 d . . . .
C7 C -0.0753(5) 0.0387(4) 0.1084(3) 0.0094(9) Uani 1 1 d . . . .
H7 H -0.0912 -0.0291 0.1338 0.011 Uiso 1 1 calc R . . .
C8 C -0.0021(5) 0.3421(4) -0.0090(3) 0.0083(9) Uani 1 1 d . . . .
C9 C -0.3296(5) -0.0511(4) 0.0327(3) 0.0094(9) Uani 1 1 d . . . .
C10 C -0.3597(5) -0.1528(4) 0.0011(3) 0.0091(9) Uani 1 1 d . . . .
H10 H -0.3199 -0.1798 -0.0539 0.011 Uiso 1 1 calc R . . .
C11 C -0.4480(5) -0.2144(4) 0.0505(3) 0.0095(9) Uani 1 1 d . . . .
C12 C -0.5068(5) -0.1757(4) 0.1308(3) 0.0108(9) Uani 1 1 d . . . .
H12 H -0.5684 -0.2177 0.1639 0.013 Uiso 1 1 calc R . . .
C13 C -0.4743(5) -0.0739(4) 0.1625(3) 0.0096(9) Uani 1 1 d . . . .
C14 C -0.3852(5) -0.0120(4) 0.1135(3) 0.0110(9) Uani 1 1 d . . . .
H14 H -0.3628 0.0569 0.1356 0.013 Uiso 1 1 calc R . . .
C15 C -0.4752(5) -0.3257(4) 0.0186(3) 0.0099(9) Uani 1 1 d . . . .
C16 C -0.5346(5) -0.0313(4) 0.2494(3) 0.0106(9) Uani 1 1 d . . . .

loop_
_atom_site_aniso_label
_atom_site_aniso_U_11
_atom_site_aniso_U_22
_atom_site_aniso_U_33
_atom_site_aniso_U_23
_atom_site_aniso_U_13
_atom_site_aniso_U_12
Tb1 0.00779(14) 0.00654(14) 0.00747(13) 0.00078(11) 0.00061(9) 0.00171(11)
O1 0.0152(17) 0.0084(16) 0.0125(16) 0.0047(13) -0.0024(13) -0.0015(13)
O2 0.0125(16) 0.0110(16) 0.0099(15) 0.0004(13) -0.0029(12) 0.0006(14)
O3 0.0118(17) 0.0117(16) 0.0137(16) 0.0019(14) -0.0032(13) -0.0063(14)
O4 0.0119(16) 0.0101(16) 0.0105(16) 0.0031(13) -0.0015(12) -0.0008(13)
O5 0.0161(17) 0.0108(16) 0.0087(15) -0.0002(13) 0.0015(12) -0.0064(14)
O6 0.0179(18) 0.0082(16) 0.0190(18) -0.0046(14) 0.0037(14) -0.0023(14)
O7 0.0160(18) 0.0134(17) 0.0148(17) -0.0033(14) 0.0068(14) -0.0069(14)
O8 0.0143(17) 0.0106(16) 0.0088(16) 0.0012(13) 0.0019(13) 0.0006(14)
O9 0.0174(18) 0.0179(18) 0.0222(19) -0.0125(16) 0.0072(15) -0.0073(16)
O10 0.030(2) 0.030(2) 0.0143(18) -0.0037(16) 0.0009(15) 0.0197(18)
O11 0.066(4) 0.029(3) 0.054(3) -0.012(3) 0.024(3) -0.005(3)
O12 0.041(3) 0.031(3) 0.041(4) -0.010(3) 0.020(3) -0.006(3)
O12A 0.041(3) 0.031(3) 0.041(4) -0.010(3) 0.020(3) -0.006(3)
C1 0.012(2) 0.011(2) 0.008(2) 0.0012(18) -0.0002(17) 0.0025(18)
C2 0.009(2) 0.012(2) 0.008(2) 0.0004(18) 0.0017(17) 0.0025(18)
C3 0.008(2) 0.009(2) 0.011(2) -0.0017(18) 0.0003(17) -0.0017(18)
C4 0.010(2) 0.005(2) 0.012(2) 0.0023(18) 0.0023(17) -0.0017(17)
C5 0.006(2) 0.011(2) 0.011(2) 0.0028(18) 0.0004(17) -0.0003(18)
C6 0.009(2) 0.011(2) 0.009(2) -0.0016(18) 0.0043(17) -0.0020(18)
C7 0.010(2) 0.009(2) 0.010(2) 0.0017(18) 0.0028(17) 0.0013(18)
C8 0.012(2) 0.008(2) 0.006(2) 0.0028(17) 0.0026(16) -0.0016(18)
C9 0.008(2) 0.009(2) 0.010(2) 0.0000(18) -0.0014(17) -0.0027(18)
C10 0.006(2) 0.011(2) 0.011(2) -0.0013(18) 0.0030(16) 0.0021(18)
C11 0.009(2) 0.007(2) 0.013(2) -0.0032(18) 0.0027(17) -0.0010(17)
C12 0.010(2) 0.011(2) 0.012(2) 0.0024(19) 0.0013(17) -0.0004(18)
C13 0.008(2) 0.010(2) 0.010(2) 0.0010(18) 0.0019(17) 0.0026(18)
C14 0.011(2) 0.009(2) 0.013(2) -0.0042(19) 0.0004(17) 0.0020(18)
C15 0.011(2) 0.009(2) 0.009(2) -0.0018(18) -0.0013(17) -0.0029(18)
C16 0.012(2) 0.007(2) 0.013(2) 0.0001(18) -0.0012(18) 0.0037(18)

loop_
_atom_type_symbol
_atom_type_description
_atom_type_scat_dispersion_real
_atom_type_scat_dispersion_imag
_atom_type_scat_source
C C 0.0181 0.0091 'International Tables Vol C Tables 4.2.6.8 and 6.1.1.4'
H H 0.0000 0.0000 'International Tables Vol C Tables 4.2.6.8 and 6.1.1.4'
O O 0.0492 0.0322 'International Tables Vol C Tables 4.2.6.8 and 6.1.1.4'
Tb Tb -9.1472 9.1891 'International Tables Vol C Tables 4.2.6.8 and 6.1.1.4'

loop_
_geom_angle_atom_site_label_1
_geom_angle_atom_site_label_2
_geom_angle_atom_site_label_3
_geom_angle
_geom_angle_site_symmetry_1
_geom_angle_site_symmetry_3
O1 Tb1 O2 53.63(11) . .
O1 Tb1 O8 72.60(11) . 1_655
O1 Tb1 O10 144.62(13) . .
O1 Tb1 C1 26.93(13) . .
O2 Tb1 O8 68.97(11) . 1_655
O2 Tb1 C1 26.87(13) . .
O3 Tb1 O1 128.91(12) 2_545 .
O3 Tb1 O2 134.87(12) 2_545 .
O3 Tb1 O8 70.73(11) 2_545 1_655
O3 Tb1 O10 73.90(12) 2_545 .
O3 Tb1 C1 140.54(13) 2_545 .
O4 Tb1 O1 125.11(11) 4_666 .
O4 Tb1 O2 72.22(11) 4_666 .
O4 Tb1 O3 82.33(12) 4_666 2_545
O4 Tb1 O8 81.05(11) 4_666 1_655
O4 Tb1 O10 79.64(14) 4_666 .
O4 Tb1 C1 99.02(13) 4_666 .
O6 Tb1 O1 77.48(12) 4_656 .
O6 Tb1 O2 130.84(12) 4_656 .
O6 Tb1 O3 78.20(13) 4_656 2_545
O6 Tb1 O4 156.84(12) 4_656 4_666
O6 Tb1 O8 103.91(12) 4_656 1_655
O6 Tb1 O10 82.98(14) 4_656 .
O6 Tb1 C1 103.98(14) 4_656 .
O7 Tb1 O1 80.32(13) 2_455 .
O7 Tb1 O2 73.48(12) 2_455 .
O7 Tb1 O3 146.34(12) 2_455 2_545
O7 Tb1 O4 93.69(12) 2_455 4_666
O7 Tb1 O6 95.58(13) 2_455 4_656
O7 Tb1 O8 141.91(11) 2_455 1_655
O7 Tb1 O10 72.50(13) 2_455 .
O7 Tb1 C1 73.12(13) 2_455 .
O8 Tb1 C1 70.58(12) 1_655 .
O10 Tb1 O2 133.73(12) . .
O10 Tb1 O8 141.50(12) . 1_655
O10 Tb1 C1 145.42(13) . .
C1 O1 Tb1 95.2(3) . .
C1 O2 Tb1 89.5(3) . .
C8 O3 Tb1 164.7(3) . 2
C8 O4 Tb1 141.0(3) . 4_565
C9 O5 C6 117.1(4) . .
C15 O6 Tb1 146.7(3) . 4
C15 O7 Tb1 160.6(3) . 2_445
C16 O8 Tb1 129.9(3) . 1_455
C16 O9 H9 109.5 . .
Tb1 O10 H10A 110.1 . .
Tb1 O10 H10B 127.4 . .
H10A O10 H10B 109.7 . .
H11A O11 H11B 109.5 . .
O1 C1 Tb1 57.9(2) . .
O1 C1 C2 119.2(4) . .
O2 C1 Tb1 63.6(2) . .
O2 C1 O1 120.9(4) . .
O2 C1 C2 119.9(4) . .
C2 C1 Tb1 169.7(3) . .
C3 C2 C1 120.3(4) . .
C3 C2 C7 120.1(4) . .
C7 C2 C1 119.6(4) . .
C2 C3 H3 120.2 . .
C2 C3 C4 119.5(4) . .
C4 C3 H3 120.2 . .
C3 C4 C5 120.8(4) . .
C3 C4 C8 119.6(4) . .
C5 C4 C8 119.5(4) . .
C4 C5 H5 120.6 . .
C6 C5 C4 118.8(4) . .
C6 C5 H5 120.6 . .
C5 C6 O5 117.0(4) . .
C7 C6 O5 121.6(4) . .
C7 C6 C5 121.3(4) . .
C2 C7 H7 120.3 . .
C6 C7 C2 119.4(4) . .
C6 C7 H7 120.3 . .
O3 C8 O4 123.5(4) . .
O3 C8 C4 118.9(4) . .
O4 C8 C4 117.6(4) . .
O5 C9 C10 117.9(4) . .
C14 C9 O5 121.5(4) . .
C14 C9 C10 120.5(4) . .
C9 C10 H10 120.2 . .
C11 C10 C9 119.6(4) . .
C11 C10 H10 120.2 . .
C10 C11 C15 119.3(4) . .
C12 C11 C10 120.7(4) . .
C12 C11 C15 120.0(4) . .
C11 C12 H12 120.4 . .
C11 C12 C13 119.1(4) . .
C13 C12 H12 120.4 . .
C12 C13 C16 120.1(4) . .
C14 C13 C12 120.5(4) . .
C14 C13 C16 119.5(4) . .
C9 C14 C13 119.6(4) . .
C9 C14 H14 120.2 . .
C13 C14 H14 120.2 . .
O6 C15 O7 125.0(5) . .
O6 C15 C11 118.2(4) . .
O7 C15 C11 116.8(4) . .
O8 C16 O9 123.4(5) . .
O8 C16 C13 124.5(4) . .
O9 C16 C13 112.0(4) . .

loop_
_geom_bond_atom_site_label_1
_geom_bond_atom_site_label_2
_geom_bond_distance
_geom_bond_site_symmetry_2
Tb1 O1 2.380(3) .
Tb1 O2 2.506(3) .
Tb1 O3 2.335(3) 2_545
Tb1 O4 2.332(3) 4_666
Tb1 O6 2.277(3) 4_656
Tb1 O7 2.258(3) 2_455
Tb1 O8 2.525(3) 1_655
Tb1 O10 2.406(4) .
Tb1 C1 2.798(5) .
O1 C1 1.272(6) .
O2 C1 1.265(6) .
O3 Tb1 2.336(3) 2
O3 C8 1.252(6) .
O4 Tb1 2.332(3) 4_565
O4 C8 1.266(6) .
O5 C6 1.393(6) .
O5 C9 1.381(6) .
O6 Tb1 2.276(3) 4
O6 C15 1.251(6) .
O7 Tb1 2.258(3) 2_445
O7 C15 1.258(6) .
O8 Tb1 2.525(3) 1_455
O8 C16 1.219(6) .
O9 H9 0.9501 .
O9 C16 1.326(6) .
O10 H10A 0.8862 .
O10 H10B 0.7808 .
O11 H11A 0.8698 .
O11 H11B 0.8697 .
C1 C2 1.498(6) .
C2 C3 1.388(7) .
C2 C7 1.398(7) .
C3 H3 0.9500 .
C3 C4 1.388(7) .
C4 C5 1.394(6) .
C4 C8 1.505(6) .
C5 H5 0.9500 .
C5 C6 1.383(7) .
C6 C7 1.381(7) .
C7 H7 0.9500 .
C9 C10 1.394(7) .
C9 C14 1.380(6) .
C10 H10 0.9500 .
C10 C11 1.387(7) .
C11 C12 1.387(6) .
C11 C15 1.505(6) .
C12 H12 0.9500 .
C12 C13 1.400(7) .
C13 C14 1.392(7) .
C13 C16 1.489(6) .
C14 H14 0.9500 .

loop_
_geom_torsion_atom_site_label_1
_geom_torsion_atom_site_label_2
_geom_torsion_atom_site_label_3
_geom_torsion_atom_site_label_4
_geom_torsion
_geom_torsion_site_symmetry_1
Tb1 O1 C1 O2 9.1(5) .
Tb1 O1 C1 C2 -168.5(4) .
Tb1 O2 C1 O1 -8.6(5) .
Tb1 O2 C1 C2 169.0(4) .
Tb1 O3 C8 O4 73.1(13) 2
Tb1 O3 C8 C4 -108.4(12) 2
Tb1 O4 C8 O3 -82.0(6) 4_565
Tb1 O4 C8 C4 99.4(5) 4_565
Tb1 O6 C15 O7 -48.2(9) 4
Tb1 O6 C15 C11 131.5(5) 4
Tb1 O7 C15 O6 -10.9(14) 2_445
Tb1 O7 C15 C11 169.5(8) 2_445
Tb1 O8 C16 O9 12.0(7) 1_455
Tb1 O8 C16 C13 -170.1(3) 1_455
Tb1 C1 C2 C3 101.7(19) .
Tb1 C1 C2 C7 -79(2) .
O1 C1 C2 C3 172.2(4) .
O1 C1 C2 C7 -8.9(7) .
O2 C1 C2 C3 -5.5(7) .
O2 C1 C2 C7 173.5(4) .
O5 C6 C7 C2 175.1(4) .
O5 C9 C10 C11 -176.5(4) .
O5 C9 C14 C13 176.1(4) .
C1 C2 C3 C4 180.0(4) .
C1 C2 C7 C6 -179.4(4) .
C2 C3 C4 C5 -0.8(7) .
C2 C3 C4 C8 -178.3(4) .
C3 C2 C7 C6 -0.5(7) .
C3 C4 C5 C6 -0.1(7) .
C3 C4 C8 O3 13.7(7) .
C3 C4 C8 O4 -167.7(4) .
C4 C5 C6 O5 -175.0(4) .
C4 C5 C6 C7 0.7(7) .
C5 C4 C8 O3 -163.9(4) .
C5 C4 C8 O4 14.7(7) .
C5 C6 C7 C2 -0.4(7) .
C6 O5 C9 C10 -141.2(4) .
C6 O5 C9 C14 41.2(6) .
C7 C2 C3 C4 1.0(7) .
C8 C4 C5 C6 177.5(4) .
C9 O5 C6 C5 -141.3(4) .
C9 O5 C6 C7 43.1(6) .
C9 C10 C11 C12 0.1(7) .
C9 C10 C11 C15 -177.3(4) .
C10 C9 C14 C13 -1.4(7) .
C10 C11 C12 C13 -1.0(7) .
C10 C11 C15 O6 10.7(7) .
C10 C11 C15 O7 -169.6(4) .
C11 C12 C13 C14 0.7(7) .
C11 C12 C13 C16 -179.1(4) .
C12 C11 C15 O6 -166.8(4) .
C12 C11 C15 O7 12.9(7) .
C12 C13 C14 C9 0.5(7) .
C12 C13 C16 O8 -15.8(7) .
C12 C13 C16 O9 162.4(4) .
C14 C9 C10 C11 1.1(7) .
C14 C13 C16 O8 164.5(5) .
C14 C13 C16 O9 -17.3(6) .
C15 C11 C12 C13 176.5(4) .
C16 C13 C14 C9 -179.7(4) .
